data_7046295
loop_
_publ_author_name
'Liu, Shao-Xian'
'Yuan, Guo-Jun'
'Zhai, Lu'
'Wang, Lifeng'
'Luo, Hong-Bin'
'Ren, Xiao-Ming'

_publ_section_title
;
 Dual emissions and thermochromic luminescences of isomorphic chiral
 twofold interpenetrated 3-D nets built from I<sup>1</sup>O<sup>2</sup>
 type hybrid inorganic-organic frameworks of
 [NH<sub>2</sub>(CH<sub>3</sub>)<sub>2</sub>]<sub>3</sub>[Pb<sub>2</sub>X<sub>3</sub>(BDC)<sub>2</sub>]
 (X = Br, I).
;
_journal_issue 40
_journal_name_full 'Dalton transactions (Cambridge, England : 2003)'
_journal_page_first 14233
_journal_page_last 14240
_journal_paper_doi 10.1039/c8dt01469h
_journal_volume 47
_journal_year 2018
_chemical_absolute_configuration ad
_chemical_formula_moiety '0.5(C32 H16 I6 O16 Pb4), 3(C2 H8 N)'
_chemical_formula_sum 'C22 H32 I3 N3 O8 Pb2'
_chemical_formula_weight 1261.60
_space_group_crystal_system tetragonal
_space_group_IT_number 92
_space_group_name_Hall 'P 4abw 2nw'
_space_group_name_H-M_alt 'P 41 21 2'
_symmetry_space_group_name_Hall 'P 4abw 2nw'
_symmetry_space_group_name_H-M 'P 41 21 2'
_atom_sites_solution_hydrogens geom
_atom_sites_solution_primary dual
_audit_creation_date 2017-11-03
_audit_creation_method
;
Olex2 1.2-beta
(compiled 2017.08.10 svn.r3458 for OlexSys, GUI svn.r5381)
;
_audit_update_record
;
2018-05-05 deposited with the CCDC.
2018-05-09 downloaded from the CCDC.
;
_cell_angle_alpha 90
_cell_angle_beta 90
_cell_angle_gamma 90
_cell_formula_units_Z 4
_cell_length_a 13.9190(10)
_cell_length_b 13.9190(10)
_cell_length_c 17.003(3)
_cell_measurement_reflns_used 9975
_cell_measurement_temperature 278.15
_cell_measurement_theta_max 27.456
_cell_measurement_theta_min 2.808
_cell_volume 3294.1(7)
_computing_cell_refinement 'SAINT v8.37A (Bruker, 2015)'
_computing_data_reduction 'SAINT v8.37A (Bruker, 2015)'
_computing_molecular_graphics 'Olex2 (Dolomanov et al., 2009)'
_computing_publication_material 'Olex2 (Dolomanov et al., 2009)'
_computing_structure_refinement 'ShelXL (Sheldrick, 2015)'
_computing_structure_solution 'ShelXT (Sheldrick, 2015)'
_diffrn_ambient_temperature 278.15
_diffrn_measured_fraction_theta_full 0.991
_diffrn_measured_fraction_theta_max 0.991
_diffrn_measurement_device_type 'Bruker P4'
_diffrn_radiation_type MoK\a
_diffrn_radiation_wavelength 0.71076
_diffrn_reflns_av_R_equivalents 0.0413
_diffrn_reflns_av_unetI/netI 0.0265
_diffrn_reflns_Laue_measured_fraction_full 0.991
_diffrn_reflns_Laue_measured_fraction_max 0.991
_diffrn_reflns_limit_h_max 18
_diffrn_reflns_limit_h_min -18
_diffrn_reflns_limit_k_max 18
_diffrn_reflns_limit_k_min -18
_diffrn_reflns_limit_l_max 22
_diffrn_reflns_limit_l_min -22
_diffrn_reflns_number 44508
_diffrn_reflns_point_group_measured_fraction_full 0.994
_diffrn_reflns_point_group_measured_fraction_max 0.994
_diffrn_reflns_theta_full 25.243
_diffrn_reflns_theta_max 27.558
_diffrn_reflns_theta_min 2.927
_exptl_absorpt_coefficient_mu 13.063
_exptl_absorpt_correction_T_max 0.7456
_exptl_absorpt_correction_T_min 0.4354
_exptl_absorpt_correction_type multi-scan
_exptl_absorpt_process_details 'SADABS 2014/5'
_exptl_crystal_colour colourless
_exptl_crystal_colour_primary colourless
_exptl_crystal_density_diffrn 2.544
_exptl_crystal_description block
_exptl_crystal_F_000 2288
_exptl_crystal_size_max 0.20
_exptl_crystal_size_mid 0.16
_exptl_crystal_size_min 0.12
_refine_diff_density_max 0.503
_refine_diff_density_min -0.540
_refine_diff_density_rms 0.095
_refine_ls_abs_structure_details
;
 Refined as an inversion twin.
;
_refine_ls_abs_structure_Flack 0.022(5)
_refine_ls_extinction_method none
_refine_ls_goodness_of_fit_ref 1.105
_refine_ls_hydrogen_treatment constr
_refine_ls_matrix_type full
_refine_ls_number_parameters 177
_refine_ls_number_reflns 3771
_refine_ls_number_restraints 0
_refine_ls_restrained_S_all 1.105
_refine_ls_R_factor_all 0.0193
_refine_ls_R_factor_gt 0.0171
_refine_ls_shift/su_max 0.002
_refine_ls_shift/su_mean 0.000
_refine_ls_structure_factor_coef Fsqd
_refine_ls_weighting_details 'w=1/[\s^2^(Fo^2^)+(0.0113P)^2^+0.1790P] where P=(Fo^2^+2Fc^2^)/3'
_refine_ls_weighting_scheme calc
_refine_ls_wR_factor_gt 0.0364
_refine_ls_wR_factor_ref 0.0369
_reflns_Friedel_coverage 0.716
_reflns_Friedel_fraction_full 0.999
_reflns_Friedel_fraction_max 0.997
_reflns_number_gt 3616
_reflns_number_total 3771
_reflns_threshold_expression 'I > 2\s(I)'
_cod_data_source_file c8dt01469h2.cif
_cod_data_source_block pbibdc-5
_cod_depositor_comments 'Adding full bibliography for 7046294--7046296.cif.'
_cod_database_code 7046295
_shelx_shelxl_version_number 2016/6
_shelx_space_group_comment
;
The symmetry employed for this shelxl refinement is uniquely defined
by the following loop, which should always be used as a source of
symmetry information in preference to the above space-group names.
They are only intended as comments.
;
_olex2_refinement_description
;
1. Twinned data refinement
 Scales: 0.978(5)
 0.022(5)
2. Fixed Uiso
 At 1.2 times of:
  All C(H) groups, All N(H,H) groups
 At 1.5 times of:
  All C(H,H,H) groups
3. Others
 Fixed Sof: H2A(0.5) H2B(0.5)
4.a Secondary CH2 refined with riding coordinates:
 N1(H1A,H1B), N2(H2A,H2B)
4.b Aromatic/amide H refined with riding coordinates:
 C3(H3), C4(H4), C7(H7), C8(H8)
4.c Idealised Me refined as rotating group:
 C9(H9A,H9B,H9C), C10(H10A,H10B,H10C), C11(H11A,H11B,H11C)
;
_olex2_submission_special_instructions 'No special instructions were received'

loop_
_space_group_symop_operation_xyz
'x, y, z'
'-x, -y, z+1/2'
'-y+1/2, x+1/2, z+1/4'
'y+1/2, -x+1/2, z+3/4'
'-x+1/2, y+1/2, -z+1/4'
'x+1/2, -y+1/2, -z+3/4'
'-y, -x, -z+1/2'
'y, x, -z'

loop_
_atom_site_label
_atom_site_type_symbol
_atom_site_fract_x
_atom_site_fract_y
_atom_site_fract_z
_atom_site_U_iso_or_equiv
_atom_site_adp_type
_atom_site_occupancy
_atom_site_site_symmetry_order
_atom_site_calc_flag
_atom_site_refinement_flags_posn
_atom_site_refinement_flags_adp
_atom_site_refinement_flags_occupancy
Pb1 Pb 0.63055(2) 0.58305(2) 0.32248(2) 0.02488(5) Uani 1 1 d . . .
I1 I 0.62326(3) 0.52048(3) 0.14659(2) 0.04524(11) Uani 1 1 d . . .
I2 I 0.67039(3) 0.67039(3) 0.500000 0.04658(15) Uani 1 2 d S T P
O1 O 0.4959(3) 0.7276(3) 0.3106(2) 0.0383(9) Uani 1 1 d . . .
O2 O 0.6478(2) 0.7494(2) 0.2781(2) 0.0334(9) Uani 1 1 d . . .
O3 O 0.5470(3) 1.2250(3) 0.1726(2) 0.0383(9) Uani 1 1 d . . .
O4 O 0.3937(2) 1.1990(2) 0.1953(2) 0.0333(9) Uani 1 1 d . . .
C1 C 0.5619(4) 0.7788(3) 0.2849(3) 0.0256(10) Uani 1 1 d . . .
C2 C 0.5401(3) 0.8806(3) 0.2581(3) 0.0254(10) Uani 1 1 d . . .
C3 C 0.4508(4) 0.9185(4) 0.2700(3) 0.0345(13) Uani 1 1 d . . .
H3 H 0.403145 0.881121 0.293183 0.041 Uiso 1 1 calc R . .
C4 C 0.4304(4) 1.0124(4) 0.2477(4) 0.0356(13) Uani 1 1 d . . .
H4 H 0.369525 1.037622 0.256517 0.043 Uiso 1 1 calc R . .
C5 C 0.4996(4) 1.0679(4) 0.2127(3) 0.0266(11) Uani 1 1 d . . .
C6 C 0.4797(4) 1.1704(4) 0.1917(3) 0.0282(11) Uani 1 1 d . . .
C7 C 0.5900(4) 1.0285(4) 0.1982(3) 0.0337(12) Uani 1 1 d . . .
H7 H 0.636967 1.064845 0.173046 0.040 Uiso 1 1 calc R . .
C8 C 0.6096(4) 0.9353(4) 0.2213(3) 0.0335(13) Uani 1 1 d . . .
H8 H 0.669996 0.909178 0.211923 0.040 Uiso 1 1 calc R . .
N1 N 0.1913(3) 1.1655(4) 0.1554(3) 0.0430(12) Uani 1 1 d . . .
H1A H 0.233189 1.212133 0.166005 0.052 Uiso 1 1 calc R . .
H1B H 0.221215 1.122381 0.125554 0.052 Uiso 1 1 calc R . .
C9 C 0.1639(6) 1.1198(5) 0.2289(4) 0.066(2) Uani 1 1 d . . .
H9A H 0.121983 1.066622 0.218109 0.099 Uiso 1 1 calc GR . .
H9B H 0.131162 1.165470 0.261656 0.099 Uiso 1 1 calc GR . .
H9C H 0.220339 1.097093 0.255467 0.099 Uiso 1 1 calc GR . .
C10 C 0.1126(5) 1.2060(6) 0.1110(4) 0.062(2) Uani 1 1 d . . .
H10A H 0.137400 1.238628 0.065541 0.093 Uiso 1 1 calc GR . .
H10B H 0.078024 1.250689 0.143263 0.093 Uiso 1 1 calc GR . .
H10C H 0.070235 1.155424 0.094495 0.093 Uiso 1 1 calc GR . .
N2 N 0.7168(3) 1.2832(3) 0.250000 0.0410(17) Uani 1 2 d S T P
H2A H 0.722305 1.342188 0.269675 0.049 Uiso 0.5 1 calc R . .
H2B H 0.657811 1.277695 0.230327 0.049 Uiso 0.5 1 calc R . .
C11 C 0.7271(6) 1.2144(6) 0.3143(5) 0.084(3) Uani 1 1 d . . .
H11A H 0.736285 1.151143 0.293046 0.126 Uiso 1 1 calc GR . .
H11B H 0.670167 1.215245 0.346127 0.126 Uiso 1 1 calc GR . .
H11C H 0.781608 1.231558 0.345873 0.126 Uiso 1 1 calc GR . .

loop_
_atom_site_aniso_label
_atom_site_aniso_U_11
_atom_site_aniso_U_22
_atom_site_aniso_U_33
_atom_site_aniso_U_23
_atom_site_aniso_U_13
_atom_site_aniso_U_12
Pb1 0.02124(9) 0.02039(9) 0.03300(10) -0.00023(8) 0.00205(8) 0.00091(7)
I1 0.0545(2) 0.0446(2) 0.0366(2) -0.00529(17) 0.00804(19) -0.0110(2)
I2 0.0529(2) 0.0529(2) 0.0340(3) -0.00138(19) 0.00138(19) -0.0030(3)
O1 0.026(2) 0.033(2) 0.056(3) 0.0130(19) 0.0027(18) 0.0017(16)
O2 0.0268(19) 0.0218(17) 0.052(2) 0.0040(17) -0.0009(18) 0.0038(15)
O3 0.031(2) 0.0265(19) 0.057(3) 0.0085(19) 0.0009(19) 0.0013(16)
O4 0.0227(18) 0.0239(18) 0.053(2) 0.0036(17) -0.0035(16) 0.0051(14)
C1 0.029(3) 0.021(2) 0.026(3) 0.001(2) -0.006(2) 0.006(2)
C2 0.026(2) 0.024(2) 0.026(3) 0.001(2) -0.001(2) 0.007(2)
C3 0.027(3) 0.031(3) 0.046(3) 0.006(3) 0.005(2) 0.000(2)
C4 0.026(3) 0.032(3) 0.049(3) 0.007(3) 0.006(3) 0.011(2)
C5 0.026(3) 0.024(2) 0.029(3) -0.001(2) 0.000(2) 0.005(2)
C6 0.028(3) 0.027(3) 0.029(3) 0.002(2) -0.002(2) 0.004(2)
C7 0.026(3) 0.030(3) 0.045(3) 0.005(2) 0.006(2) 0.000(2)
C8 0.027(3) 0.029(3) 0.045(3) 0.005(2) 0.006(2) 0.007(2)
N1 0.032(3) 0.053(3) 0.044(3) -0.005(2) 0.008(2) -0.015(2)
C9 0.077(5) 0.056(4) 0.065(5) 0.020(4) 0.022(4) 0.012(4)
C10 0.061(5) 0.069(5) 0.056(4) 0.004(4) -0.006(4) -0.001(4)
N2 0.033(2) 0.033(2) 0.057(5) -0.004(2) -0.004(2) 0.005(3)
C11 0.084(6) 0.081(6) 0.087(6) 0.040(5) -0.030(5) -0.013(5)

loop_
_atom_type_symbol
_atom_type_description
_atom_type_scat_dispersion_real
_atom_type_scat_dispersion_imag
_atom_type_scat_source
C C 0.0030 0.0020 'International Tables Vol C Tables 4.2.6.8 and 6.1.1.4'
H H 0.0000 0.0000 'International Tables Vol C Tables 4.2.6.8 and 6.1.1.4'
I I -0.4740 1.8120 'International Tables Vol C Tables 4.2.6.8 and 6.1.1.4'
N N 0.0060 0.0030 'International Tables Vol C Tables 4.2.6.8 and 6.1.1.4'
O O 0.0110 0.0060 'International Tables Vol C Tables 4.2.6.8 and 6.1.1.4'
Pb Pb -3.3940 10.1110 'International Tables Vol C Tables 4.2.6.8 and 6.1.1.4'

loop_
_geom_angle_atom_site_label_1
_geom_angle_atom_site_label_2
_geom_angle_atom_site_label_3
_geom_angle
_geom_angle_site_symmetry_1
_geom_angle_site_symmetry_3
I1 Pb1 I1 84.154(12) . 7_665
I1 Pb1 I2 170.355(14) . .
I2 Pb1 I1 104.981(14) . 7_665
O1 Pb1 I1 96.39(8) . .
O1 Pb1 I1 101.31(8) . 7_665
O1 Pb1 I2 84.99(8) . .
O1 Pb1 C1 24.78(12) . .
O1 Pb1 C6 149.17(13) . 7_765
O2 Pb1 I1 88.36(9) . .
O2 Pb1 I1 149.04(8) . 7_665
O2 Pb1 I2 85.26(9) . .
O2 Pb1 O1 49.72(11) . .
O2 Pb1 O3 124.73(11) . 7_765
O2 Pb1 C1 24.94(13) . .
O2 Pb1 C6 99.49(13) . 7_765
O3 Pb1 I1 84.00(8) 7_765 7_665
O3 Pb1 I1 82.35(9) 7_765 .
O3 Pb1 I2 95.35(9) 7_765 .
O3 Pb1 O1 174.42(11) 7_765 .
O3 Pb1 C1 149.66(13) 7_765 .
O3 Pb1 C6 25.34(12) 7_765 7_765
O4 Pb1 I1 87.08(9) 7_765 .
O4 Pb1 I1 134.39(8) 7_765 7_665
O4 Pb1 I2 84.27(9) 7_765 .
O4 Pb1 O1 124.15(11) 7_765 .
O4 Pb1 O2 74.84(11) 7_765 .
O4 Pb1 O3 50.45(11) 7_765 7_765
O4 Pb1 C1 99.63(13) 7_765 .
O4 Pb1 C6 25.23(13) 7_765 7_765
C1 Pb1 I1 125.33(10) . 7_665
C1 Pb1 I1 92.28(10) . .
C1 Pb1 I2 84.98(9) . .
C6 Pb1 I1 109.16(10) 7_765 7_665
C6 Pb1 I1 82.40(10) 7_765 .
C6 Pb1 I2 91.51(10) 7_765 .
C6 Pb1 C1 124.43(14) 7_765 .
Pb1 I1 Pb1 92.810(11) . 7_665
Pb1 I2 Pb1 135.43(2) . 8_556
C1 O1 Pb1 86.6(3) . .
C1 O2 Pb1 100.6(3) . .
C6 O3 Pb1 86.7(3) . 7_675
C6 O4 Pb1 100.2(3) . 7_675
O1 C1 Pb1 68.6(3) . .
O1 C1 O2 123.0(5) . .
O1 C1 C2 119.5(5) . .
O2 C1 Pb1 54.4(2) . .
O2 C1 C2 117.5(4) . .
C2 C1 Pb1 171.4(3) . .
C3 C2 C1 119.8(5) . .
C3 C2 C8 119.5(5) . .
C8 C2 C1 120.7(4) . .
C2 C3 C4 120.5(5) . .
C5 C4 C3 120.4(5) . .
C4 C5 C6 120.8(5) . .
C4 C5 C7 119.3(5) . .
C7 C5 C6 119.9(5) . .
O3 C6 Pb1 68.0(3) . 7_675
O3 C6 O4 122.1(5) . .
O3 C6 C5 120.2(5) . .
O4 C6 Pb1 54.6(2) . 7_675
O4 C6 C5 117.6(5) . .
C5 C6 Pb1 168.9(4) . 7_675
C8 C7 C5 119.7(5) . .
C2 C8 C7 120.6(5) . .
C10 N1 C9 114.9(5) . .
C11 N2 C11 115.6(9) . 7_775

loop_
_geom_bond_atom_site_label_1
_geom_bond_atom_site_label_2
_geom_bond_distance
_geom_bond_site_symmetry_2
Pb1 I1 3.5974(5) 7_665
Pb1 I1 3.1166(7) .
Pb1 I2 3.3009(6) .
Pb1 O1 2.758(4) .
Pb1 O2 2.447(3) .
Pb1 O3 2.707(4) 7_765
Pb1 O4 2.414(3) 7_765
Pb1 C1 2.957(5) .
Pb1 C6 2.915(5) 7_765
O1 C1 1.242(6) .
O2 C1 1.269(6) .
O3 C6 1.249(6) .
O4 C6 1.262(6) .
C1 C2 1.519(7) .
C2 C3 1.366(7) .
C2 C8 1.380(7) .
C3 C4 1.390(7) .
C4 C5 1.370(8) .
C5 C6 1.497(7) .
C5 C7 1.395(7) .
C7 C8 1.383(7) .
N1 C9 1.453(8) .
N1 C10 1.445(8) .
N2 C11 1.460(8) .
N2 C11 1.460(8) 7_775

loop_
_geom_torsion_atom_site_label_1
_geom_torsion_atom_site_label_2
_geom_torsion_atom_site_label_3
_geom_torsion_atom_site_label_4
_geom_torsion
_geom_torsion_site_symmetry_1
_geom_torsion_site_symmetry_4
Pb1 O1 C1 O2 -1.5(5) . .
Pb1 O1 C1 C2 176.8(4) . .
Pb1 O2 C1 O1 1.7(6) . .
Pb1 O2 C1 C2 -176.6(3) . .
Pb1 O3 C6 O4 7.2(5) 7_675 .
Pb1 O3 C6 C5 -171.6(5) 7_675 .
Pb1 O4 C6 O3 -8.2(6) 7_675 .
Pb1 O4 C6 C5 170.7(4) 7_675 .
O1 C1 C2 C3 6.9(7) . .
O1 C1 C2 C8 -172.7(5) . .
O2 C1 C2 C3 -174.7(5) . .
O2 C1 C2 C8 5.6(7) . .
C1 C2 C3 C4 178.3(5) . .
C1 C2 C8 C7 -178.8(5) . .
C2 C3 C4 C5 0.6(9) . .
C3 C2 C8 C7 1.6(8) . .
C3 C4 C5 C6 -177.3(5) . .
C3 C4 C5 C7 1.4(9) . .
C4 C5 C6 Pb1 32(2) . 7_675
C4 C5 C6 O3 167.7(5) . .
C4 C5 C6 O4 -11.2(8) . .
C4 C5 C7 C8 -2.0(9) . .
C5 C7 C8 C2 0.5(9) . .
C6 C5 C7 C8 176.8(5) . .
C7 C5 C6 Pb1 -146.6(17) . 7_675
C7 C5 C6 O3 -11.0(8) . .
C7 C5 C6 O4 170.0(5) . .
C8 C2 C3 C4 -2.1(9) . .

loop_
_twin_individual_id
_twin_individual_mass_fraction_refined
1 0.978(5)
2 0.022(5)
